data_7030033
loop_
_publ_author_name
'Whitehorne, Todd J. J.'
'Vabre, Boris'
'Schaper, Frank'

_publ_section_title
;
 Lactide polymerization catalyzed by Mg and Zn diketiminate complexes with
 flexible ligand frameworks.
;
_journal_issue 17
_journal_name_full 'Dalton transactions (Cambridge, England : 2003)'
_journal_page_first 6339
_journal_page_last 6352
_journal_paper_doi 10.1039/c3dt53278j
_journal_volume 43
_journal_year 2014
_chemical_compound_source 'Synthesized by the authors. See text'
_chemical_formula_moiety 'C35 H30 N2'
_chemical_formula_sum 'C35 H30 N2'
_chemical_formula_weight 478.61
_chemical_name_systematic
; 
 ? 
;
_space_group_IT_number 60
_symmetry_cell_setting orthorhombic
_symmetry_space_group_name_Hall '-P 2n 2ab'
_symmetry_space_group_name_H-M 'P b c n'
_atom_sites_solution_hydrogens geom
_atom_sites_solution_primary direct
_atom_sites_solution_secondary difmap
_audit_creation_method SHELXL-97
_cell_angle_alpha 90
_cell_angle_beta 90
_cell_angle_gamma 90
_cell_formula_units_Z 4
_cell_length_a 16.1631(10)
_cell_length_b 11.1671(7)
_cell_length_c 13.9253(9)
_cell_measurement_reflns_used 8680
_cell_measurement_temperature 150
_cell_measurement_theta_max 69.38
_cell_measurement_theta_min 4.81
_cell_volume 2513.4(3)
_computing_cell_refinement 'Bruker SAINT'
_computing_data_collection 'Bruker APEX2'
_computing_data_reduction 'Bruker SAINT'
_computing_molecular_graphics 'Bruker SHELXTL'
_computing_publication_material 'Bruker SHELXTL'
_computing_structure_refinement 'SHELXL-97 (Sheldrick, 2008)'
_computing_structure_solution 'SHELXS-97 (Sheldrick, 2008)'
_diffrn_ambient_temperature 150
_diffrn_detector_area_resol_mean 8.33
_diffrn_measured_fraction_theta_full 0.985
_diffrn_measured_fraction_theta_max 0.985
_diffrn_measurement_device_type 'Bruker Proteum X8 / Microstar system'
_diffrn_measurement_method '\w scan'
_diffrn_radiation_monochromator 'Helios multi-layers optics'
_diffrn_radiation_source 'Rotating Anode'
_diffrn_radiation_type CuK\a
_diffrn_radiation_wavelength 1.54178
_diffrn_reflns_av_R_equivalents 0.0903
_diffrn_reflns_av_sigmaI/netI 0.0228
_diffrn_reflns_limit_h_max 19
_diffrn_reflns_limit_h_min -19
_diffrn_reflns_limit_k_max 12
_diffrn_reflns_limit_k_min -13
_diffrn_reflns_limit_l_max 16
_diffrn_reflns_limit_l_min -16
_diffrn_reflns_number 49128
_diffrn_reflns_theta_full 70.52
_diffrn_reflns_theta_max 70.52
_diffrn_reflns_theta_min 4.81
_exptl_absorpt_coefficient_mu 0.559
_exptl_absorpt_correction_T_max 0.992189
_exptl_absorpt_correction_T_min 0.721020
_exptl_absorpt_correction_type multi-scan
_exptl_absorpt_process_details 'Sadabs (Sheldrick, 1996)'
_exptl_crystal_colour yellow
_exptl_crystal_density_diffrn 1.265
_exptl_crystal_density_method 'not measured'
_exptl_crystal_description needle
_exptl_crystal_F_000 1016
_exptl_crystal_size_max 0.10
_exptl_crystal_size_mid 0.03
_exptl_crystal_size_min 0.03
_refine_diff_density_max 0.147
_refine_diff_density_min -0.162
_refine_diff_density_rms 0.040
_refine_ls_extinction_method none
_refine_ls_goodness_of_fit_ref 1.040
_refine_ls_hydrogen_treatment constr
_refine_ls_matrix_type full
_refine_ls_number_parameters 169
_refine_ls_number_reflns 2371
_refine_ls_number_restraints 0
_refine_ls_restrained_S_all 1.040
_refine_ls_R_factor_all 0.0617
_refine_ls_R_factor_gt 0.0511
_refine_ls_shift/su_max 0.000
_refine_ls_shift/su_mean 0.000
_refine_ls_structure_factor_coef Fsqd
_refine_ls_weighting_details 'calc w=1/[\s^2^(Fo^2^)+(0.0755P)^2^+0.2632P] where P=(Fo^2^+2Fc^2^)/3'
_refine_ls_weighting_scheme calc
_refine_ls_wR_factor_gt 0.1110
_refine_ls_wR_factor_ref 0.1193
_reflns_number_gt 1894
_reflns_number_total 2371
_reflns_threshold_expression >2sigma(I)
_cod_data_source_file c3dt53278j2.cif
_cod_data_source_block todd17
_cod_depositor_comments
;
The following automatic conversions were performed:

'_symmetry_cell_setting' value 'Orthorhombic' changed to
'orthorhombic' according to
/usr/data/users/saulius/crontab/automatic-downloads/current/RSC/lib/dictionaries/cif_core.dic
dictionary named 'cif_core.dic' version 2.4.2 from 2011-04-26.

Automatic conversion script
Id: cif_fix_values 2281 2013-09-26 08:29:07Z andrius 
;
_cod_original_sg_symbol_H-M Pbcn
_cod_database_code 7030033

loop_
_symmetry_equiv_pos_as_xyz
'x, y, z'
'-x+1/2, -y+1/2, z+1/2'
'-x, y, -z+1/2'
'x+1/2, -y+1/2, -z'
'-x, -y, -z'
'x-1/2, y-1/2, -z-1/2'
'x, -y, z-1/2'
'-x-1/2, y-1/2, z'

loop_
_atom_site_label
_atom_site_type_symbol
_atom_site_fract_x
_atom_site_fract_y
_atom_site_fract_z
_atom_site_U_iso_or_equiv
_atom_site_adp_type
_atom_site_occupancy
_atom_site_symmetry_multiplicity
_atom_site_calc_flag
_atom_site_refinement_flags
C5 C 0.13951(8) 0.12234(11) 0.76415(9) 0.0282(3) Uani 1 1 d .
C11 C 0.14011(8) 0.31983(11) 0.84246(10) 0.0310(3) Uani 1 1 d .
C12 C 0.11241(9) 0.37083(11) 0.75744(10) 0.0343(3) Uani 1 1 d .
H12 H 0.1042 0.4532 0.7550 0.041 Uiso 1 1 calc R
C6 C 0.15299(7) 0.19220(11) 0.84699(9) 0.0283(3) Uani 1 1 d .
C18 C 0.11025(8) 0.17606(11) 0.67883(9) 0.0294(3) Uani 1 1 d .
C13 C 0.09647(8) 0.30293(12) 0.67581(10) 0.0324(3) Uani 1 1 d .
C10 C 0.15759(9) 0.39115(13) 0.92514(11) 0.0385(3) Uani 1 1 d .
H10 H 0.1490 0.4734 0.9224 0.046 Uiso 1 1 calc R
C2 C 0.07640(8) -0.19521(11) 0.76018(9) 0.0282(3) Uani 1 1 d .
C7 C 0.18127(9) 0.14456(12) 0.93651(10) 0.0358(3) Uani 1 1 d .
H7 H 0.1883 0.0623 0.9427 0.043 Uiso 1 1 calc R
C17 C 0.09206(9) 0.10878(13) 0.59385(10) 0.0352(3) Uani 1 1 d .
H17 H 0.1009 0.0265 0.5937 0.042 Uiso 1 1 calc R
C8 C 0.19817(10) 0.21628(14) 1.01259(10) 0.0438(4) Uani 1 1 d .
H8 H 0.2178 0.1825 1.0692 0.053 Uiso 1 1 calc R
C1 C 0.0000 -0.25358(14) 0.7500 0.0289(4) Uani 1 2 d S
H1 H 0.0000 -0.3369 0.7500 0.035 Uiso 1 2 calc SR
C4 C 0.15742(8) -0.01074(11) 0.76394(10) 0.0317(3) Uani 1 1 d .
H4A H 0.1916 -0.0309 0.7090 0.038 Uiso 1 1 calc R
H4B H 0.1874 -0.0324 0.8217 0.038 Uiso 1 1 calc R
C16 C 0.06224(10) 0.16263(15) 0.51348(11) 0.0432(4) Uani 1 1 d .
H16 H 0.0502 0.1166 0.4596 0.052 Uiso 1 1 calc R
C9 C 0.18635(10) 0.34177(15) 1.00720(11) 0.0445(4) Uani 1 1 d .
H9 H 0.1983 0.3899 1.0599 0.053 Uiso 1 1 calc R
C14 C 0.06604(9) 0.35557(13) 0.58914(11) 0.0404(3) Uani 1 1 d .
H14 H 0.0576 0.4379 0.5865 0.048 Uiso 1 1 calc R
C15 C 0.04923(10) 0.28781(15) 0.51090(11) 0.0450(4) Uani 1 1 d .
H15 H 0.0291 0.3237 0.4553 0.054 Uiso 1 1 calc R
C3 C 0.15394(9) -0.26665(12) 0.77526(11) 0.0353(3) Uani 1 1 d .
H3A H 0.1962 -0.2386 0.7323 0.053 Uiso 1 1 calc R
H3B H 0.1429 -0.3497 0.7627 0.053 Uiso 1 1 calc R
H3C H 0.1723 -0.2574 0.8404 0.053 Uiso 1 1 calc R
N1 N 0.07995(7) -0.07691(9) 0.75954(8) 0.0296(3) Uani 1 1 d .
H1A H 0.0344 -0.0373 0.7564 0.035 Uiso 0.50 1 calc PR

loop_
_atom_site_aniso_label
_atom_site_aniso_U_11
_atom_site_aniso_U_22
_atom_site_aniso_U_33
_atom_site_aniso_U_23
_atom_site_aniso_U_13
_atom_site_aniso_U_12
C5 0.0220(6) 0.0271(6) 0.0356(7) -0.0004(5) 0.0036(5) -0.0034(5)
C11 0.0286(6) 0.0281(7) 0.0364(7) -0.0029(5) 0.0056(5) -0.0039(5)
C12 0.0352(7) 0.0254(6) 0.0422(8) 0.0017(5) 0.0046(6) -0.0005(5)
C6 0.0231(6) 0.0276(6) 0.0342(7) 0.0004(5) 0.0037(5) -0.0041(5)
C18 0.0244(6) 0.0310(7) 0.0328(7) -0.0003(5) 0.0053(5) -0.0032(5)
C13 0.0278(6) 0.0331(7) 0.0364(7) 0.0034(5) 0.0052(5) -0.0006(5)
C10 0.0395(8) 0.0322(7) 0.0438(8) -0.0078(6) 0.0049(6) -0.0059(6)
C2 0.0309(7) 0.0269(6) 0.0269(6) -0.0011(5) -0.0022(5) 0.0025(5)
C7 0.0366(7) 0.0357(7) 0.0352(7) 0.0034(6) 0.0036(6) -0.0019(6)
C17 0.0339(7) 0.0373(7) 0.0343(7) -0.0039(5) 0.0051(6) -0.0042(5)
C8 0.0474(9) 0.0518(9) 0.0323(7) 0.0015(6) -0.0021(6) -0.0026(7)
C1 0.0342(10) 0.0203(8) 0.0322(9) 0.000 -0.0047(7) 0.000
C4 0.0264(6) 0.0279(6) 0.0407(7) -0.0035(5) -0.0008(5) 0.0003(5)
C16 0.0426(8) 0.0560(9) 0.0310(7) -0.0040(6) 0.0027(6) -0.0043(7)
C9 0.0479(9) 0.0482(9) 0.0373(8) -0.0112(6) 0.0009(7) -0.0089(7)
C14 0.0408(8) 0.0400(8) 0.0403(8) 0.0092(6) 0.0055(6) 0.0053(6)
C15 0.0425(8) 0.0598(10) 0.0327(8) 0.0096(7) 0.0027(6) 0.0051(7)
C3 0.0329(7) 0.0285(7) 0.0444(8) 0.0024(5) -0.0033(6) 0.0035(5)
N1 0.0275(6) 0.0237(5) 0.0375(6) -0.0010(4) -0.0009(4) -0.0008(4)

loop_
_atom_type_symbol
_atom_type_description
_atom_type_scat_dispersion_real
_atom_type_scat_dispersion_imag
_atom_type_scat_source
C C 0.0181 0.0091 'International Tables Vol C Tables 4.2.6.8 and 6.1.1.4'
H H 0.0000 0.0000 'International Tables Vol C Tables 4.2.6.8 and 6.1.1.4'
N N 0.0311 0.0180 'International Tables Vol C Tables 4.2.6.8 and 6.1.1.4'

loop_
_geom_angle_atom_site_label_1
_geom_angle_atom_site_label_2
_geom_angle_atom_site_label_3
_geom_angle
_geom_angle_site_symmetry_1
C6 C5 C18 120.34(11) .
C6 C5 C4 121.01(11) .
C18 C5 C4 118.64(11) .
C12 C11 C10 121.51(12) .
C12 C11 C6 119.31(12) .
C10 C11 C6 119.17(12) .
C11 C12 C13 122.23(12) .
C11 C12 H12 118.9 .
C13 C12 H12 118.9 .
C5 C6 C7 123.84(12) .
C5 C6 C11 119.27(12) .
C7 C6 C11 116.87(11) .
C5 C18 C17 122.74(12) .
C5 C18 C13 119.74(11) .
C17 C18 C13 117.51(12) .
C12 C13 C14 121.98(12) .
C12 C13 C18 119.06(12) .
C14 C13 C18 118.96(12) .
C9 C10 C11 121.49(14) .
C9 C10 H10 119.3 .
C11 C10 H10 119.3 .
N1 C2 C1 120.09(11) .
N1 C2 C3 119.73(11) .
C1 C2 C3 120.14(12) .
C8 C7 C6 121.71(13) .
C8 C7 H7 119.1 .
C6 C7 H7 119.1 .
C16 C17 C18 121.41(14) .
C16 C17 H17 119.3 .
C18 C17 H17 119.3 .
C7 C8 C9 121.06(14) .
C7 C8 H8 119.5 .
C9 C8 H8 119.5 .
C2 C1 C2 124.66(15) 3_556
C2 C1 H1 117.7 3_556
C2 C1 H1 117.7 .
N1 C4 C5 109.51(10) .
N1 C4 H4A 109.8 .
C5 C4 H4A 109.8 .
N1 C4 H4B 109.8 .
C5 C4 H4B 109.8 .
H4A C4 H4B 108.2 .
C17 C16 C15 120.74(14) .
C17 C16 H16 119.6 .
C15 C16 H16 119.6 .
C10 C9 C8 119.67(13) .
C10 C9 H9 120.2 .
C8 C9 H9 120.2 .
C15 C14 C13 121.23(13) .
C15 C14 H14 119.4 .
C13 C14 H14 119.4 .
C14 C15 C16 120.15(13) .
C14 C15 H15 119.9 .
C16 C15 H15 119.9 .
C2 C3 H3A 109.5 .
C2 C3 H3B 109.5 .
H3A C3 H3B 109.5 .
C2 C3 H3C 109.5 .
H3A C3 H3C 109.5 .
H3B C3 H3C 109.5 .
C2 N1 C4 122.98(11) .
C2 N1 H1A 118.5 .
C4 N1 H1A 118.5 .

loop_
_geom_bond_atom_site_label_1
_geom_bond_atom_site_label_2
_geom_bond_distance
_geom_bond_site_symmetry_2
C5 C6 1.4096(18) .
C5 C18 1.4124(18) .
C5 C4 1.5141(17) .
C11 C12 1.3879(19) .
C11 C10 1.4282(19) .
C11 C6 1.4418(18) .
C12 C13 1.3905(19) .
C12 H12 0.9300 .
C6 C7 1.4304(19) .
C18 C17 1.4323(18) .
C18 C13 1.4348(18) .
C13 C14 1.430(2) .
C10 C9 1.351(2) .
C10 H10 0.9300 .
C2 N1 1.3223(16) .
C2 C1 1.4036(15) .
C2 C3 1.5005(18) .
C7 C8 1.356(2) .
C7 H7 0.9300 .
C17 C16 1.359(2) .
C17 H17 0.9300 .
C8 C9 1.416(2) .
C8 H8 0.9300 .
C1 C2 1.4035(15) 3_556
C1 H1 0.9300 .
C4 N1 1.4552(16) .
C4 H4A 0.9700 .
C4 H4B 0.9700 .
C16 C15 1.414(2) .
C16 H16 0.9300 .
C9 H9 0.9300 .
C14 C15 1.354(2) .
C14 H14 0.9300 .
C15 H15 0.9300 .
C3 H3A 0.9600 .
C3 H3B 0.9600 .
C3 H3C 0.9600 .
N1 H1A 0.8600 .

loop_
_geom_torsion_atom_site_label_1
_geom_torsion_atom_site_label_2
_geom_torsion_atom_site_label_3
_geom_torsion_atom_site_label_4
_geom_torsion
_geom_torsion_site_symmetry_4
C10 C11 C12 C13 178.87(12) .
C6 C11 C12 C13 0.0(2) .
C18 C5 C6 C7 179.01(12) .
C4 C5 C6 C7 -2.12(19) .
C18 C5 C6 C11 -2.74(18) .
C4 C5 C6 C11 176.13(11) .
C12 C11 C6 C5 1.85(18) .
C10 C11 C6 C5 -177.04(12) .
C12 C11 C6 C7 -179.77(12) .
C10 C11 C6 C7 1.33(17) .
C6 C5 C18 C17 -177.23(11) .
C4 C5 C18 C17 3.88(18) .
C6 C5 C18 C13 1.78(18) .
C4 C5 C18 C13 -177.11(11) .
C11 C12 C13 C14 178.46(13) .
C11 C12 C13 C18 -1.0(2) .
C5 C18 C13 C12 0.09(18) .
C17 C18 C13 C12 179.15(12) .
C5 C18 C13 C14 -179.37(12) .
C17 C18 C13 C14 -0.31(18) .
C12 C11 C10 C9 -178.47(14) .
C6 C11 C10 C9 0.4(2) .
C5 C6 C7 C8 175.92(13) .
C11 C6 C7 C8 -2.4(2) .
C5 C18 C17 C16 178.51(13) .
C13 C18 C17 C16 -0.52(19) .
C6 C7 C8 C9 1.7(2) .
N1 C2 C1 C2 -0.77(8) 3_556
C3 C2 C1 C2 177.10(13) 3_556
C6 C5 C4 N1 110.01(13) .
C18 C5 C4 N1 -71.11(14) .
C18 C17 C16 C15 0.9(2) .
C11 C10 C9 C8 -1.2(2) .
C7 C8 C9 C10 0.2(2) .
C12 C13 C14 C15 -178.64(13) .
C18 C13 C14 C15 0.8(2) .
C13 C14 C15 C16 -0.5(2) .
C17 C16 C15 C14 -0.4(2) .
C1 C2 N1 C4 -176.20(10) .
C3 C2 N1 C4 5.93(18) .
C5 C4 N1 C2 -178.71(11) .
